data_2229931
loop_
_publ_author_name
'Rammohan, Alagappa'
'Govindan, E.'
'SubbiahPandi, A.'
'Sureshbabu, R.'
'Mohana Krishnan, A. K.'

_publ_section_title
;
 (3-Phenylsulfanyl-1-phenylsulfonyl-1<i>H</i>-indol-2-yl)methyl acetate
;
_journal_coeditor_code BT5514
_journal_issue 5
_journal_name_full 'Acta Crystallographica Section E'
_journal_page_first o1240
_journal_page_last o1241
_journal_paper_doi 10.1107/S1600536811014802
_journal_volume 67
_journal_year 2011
_chemical_formula_iupac 'C23 H19 N O4 S2'
_chemical_formula_moiety 'C23 H19 N O4 S2'
_chemical_formula_sum 'C23 H19 N O4 S2'
_chemical_formula_weight 437.51
_chemical_name_systematic
;
(3-Phenylsulfanyl-1-phenylsulfonyl-1<i>H</i>-indol-2-yl)methyl acetate
;
_space_group_IT_number 14
_symmetry_cell_setting monoclinic
_symmetry_space_group_name_Hall '-P 2ybc'
_symmetry_space_group_name_H-M 'P 1 21/c 1'
_atom_sites_solution_hydrogens geom
_atom_sites_solution_primary direct
_atom_sites_solution_secondary difmap
_audit_creation_method SHELXL97
_cell_angle_alpha 90.00
_cell_angle_beta 97.055(3)
_cell_angle_gamma 90.00
_cell_formula_units_Z 4
_cell_length_a 14.6530(6)
_cell_length_b 9.4482(4)
_cell_length_c 15.2461(7)
_cell_measurement_reflns_used 5235
_cell_measurement_temperature 293(2)
_cell_measurement_theta_max 28.4
_cell_measurement_theta_min 1.4
_cell_volume 2094.76(16)
_computing_cell_refinement 'APEX2 (Bruker, 2004)'
_computing_data_collection 'APEX2 (Bruker, 2004)'
_computing_data_reduction 'SAINT (Bruker, 2004)'
_computing_molecular_graphics 'ORTEP-3 (Farrugia, 1997)'
_computing_publication_material
;
SHELXL97 (Sheldrick, 2008) and PLATON (Spek, 2009)
;
_computing_structure_refinement 'SHELXL97 (Sheldrick, 2008)'
_computing_structure_solution 'SHELXS97 (Sheldrick, 2008)'
_diffrn_ambient_temperature 293(2)
_diffrn_measured_fraction_theta_full 1.000
_diffrn_measured_fraction_theta_max 0.997
_diffrn_measurement_device_type 'Bruker APEXII CCD area-detector'
_diffrn_measurement_method '\w and \f'
_diffrn_radiation_monochromator graphite
_diffrn_radiation_source 'fine-focus sealed tube'
_diffrn_radiation_type MoK\a
_diffrn_radiation_wavelength 0.71073
_diffrn_reflns_av_R_equivalents 0.0272
_diffrn_reflns_av_sigmaI/netI 0.0305
_diffrn_reflns_limit_h_max 19
_diffrn_reflns_limit_h_min -19
_diffrn_reflns_limit_k_max 12
_diffrn_reflns_limit_k_min -11
_diffrn_reflns_limit_l_max 20
_diffrn_reflns_limit_l_min -20
_diffrn_reflns_number 19397
_diffrn_reflns_theta_full 25.00
_diffrn_reflns_theta_max 28.36
_diffrn_reflns_theta_min 1.40
_exptl_absorpt_coefficient_mu 0.285
_exptl_absorpt_correction_T_max 0.985
_exptl_absorpt_correction_T_min 0.981
_exptl_absorpt_correction_type multi-scan
_exptl_absorpt_process_details '(SADABS; Sheldrick, 1996)'
_exptl_crystal_colour white
_exptl_crystal_density_diffrn 1.387
_exptl_crystal_density_method 'not measured'
_exptl_crystal_description block
_exptl_crystal_F_000 912
_exptl_crystal_size_max 0.25
_exptl_crystal_size_mid 0.22
_exptl_crystal_size_min 0.19
_refine_diff_density_max 0.261
_refine_diff_density_min -0.290
_refine_ls_extinction_method none
_refine_ls_goodness_of_fit_ref 1.025
_refine_ls_hydrogen_treatment constr
_refine_ls_matrix_type full
_refine_ls_number_parameters 272
_refine_ls_number_reflns 5235
_refine_ls_number_restraints 0
_refine_ls_restrained_S_all 1.025
_refine_ls_R_factor_all 0.0653
_refine_ls_R_factor_gt 0.0385
_refine_ls_shift/su_max 0.000
_refine_ls_shift/su_mean 0.000
_refine_ls_structure_factor_coef Fsqd
_refine_ls_weighting_details 'calc w = 1/[\s^2^(Fo^2^)+(0.0433P)^2^+0.4791P] where P=(Fo^2^+2Fc^2^)/3'
_refine_ls_weighting_scheme calc
_refine_ls_wR_factor_gt 0.0903
_refine_ls_wR_factor_ref 0.1036
_reflns_number_gt 3638
_reflns_number_total 5235
_reflns_threshold_expression I>2\s(I)
_cod_data_source_file bt5514.cif
_cod_data_source_block I
_cod_original_sg_symbol_H-M 'P 21/c'
_cod_database_code 2229931
_cod_database_fobs_code 2229931

loop_
_symmetry_equiv_pos_as_xyz
'x, y, z'
'-x, y+1/2, -z+1/2'
'-x, -y, -z'
'x, -y-1/2, z-1/2'

loop_
_atom_site_type_symbol
_atom_site_label
_atom_site_fract_x
_atom_site_fract_y
_atom_site_fract_z
_atom_site_U_iso_or_equiv
_atom_site_adp_type
_atom_site_calc_flag
_atom_site_refinement_flags
_atom_site_occupancy
_atom_site_symmetry_multiplicity
_atom_site_disorder_assembly
_atom_site_disorder_group
C C1 0.16888(11) 0.62556(16) 0.35882(10) 0.0387(4) Uani d . 1 1 . .
C C2 0.09311(12) 0.55131(18) 0.38072(11) 0.0463(4) Uani d . 1 1 . .
H H2 0.0349 0.5645 0.3500 0.056 Uiso calc R 1 1 . .
C C3 0.10805(13) 0.45722(19) 0.44998(12) 0.0530(4) Uani d . 1 1 . .
H H3 0.0586 0.4057 0.4660 0.064 Uiso calc R 1 1 . .
C C4 0.19466(14) 0.43671(19) 0.49671(12) 0.0543(5) Uani d . 1 1 . .
H H4 0.2019 0.3728 0.5434 0.065 Uiso calc R 1 1 . .
C C5 0.26938(13) 0.50947(18) 0.47475(11) 0.0482(4) Uani d . 1 1 . .
H H5 0.3273 0.4959 0.5061 0.058 Uiso calc R 1 1 . .
C C6 0.25666(11) 0.60461(16) 0.40419(10) 0.0410(4) Uani d . 1 1 . .
C C7 0.31844(11) 0.69850(17) 0.36612(11) 0.0424(4) Uani d . 1 1 . .
C C8 0.27026(11) 0.77336(17) 0.30037(11) 0.0422(4) Uani d . 1 1 . .
C C9 0.30417(12) 0.89164(18) 0.24908(12) 0.0494(4) Uani d . 1 1 . .
H H9A 0.3708 0.8898 0.2536 0.059 Uiso calc R 1 1 . .
H H9B 0.2795 0.8842 0.1872 0.059 Uiso calc R 1 1 . .
C C10 0.28751(13) 1.14037(19) 0.24295(13) 0.0534(4) Uani d . 1 1 . .
C C11 0.2490(2) 1.2651(2) 0.28528(19) 0.0882(8) Uani d . 1 1 . .
H H11A 0.2619 1.3495 0.2540 0.132 Uiso calc R 1 1 . .
H H11B 0.2765 1.2722 0.3456 0.132 Uiso calc R 1 1 . .
H H11C 0.1837 1.2541 0.2836 0.132 Uiso calc R 1 1 . .
C C12 0.07661(13) 0.49985(18) 0.14300(12) 0.0522(4) Uani d . 1 1 . .
H H12 0.0490 0.4775 0.1930 0.063 Uiso calc R 1 1 . .
C C13 0.08604(15) 0.3989(2) 0.08013(13) 0.0622(5) Uani d . 1 1 . .
H H13 0.0656 0.3071 0.0880 0.075 Uiso calc R 1 1 . .
C C14 0.12545(14) 0.4326(2) 0.00578(13) 0.0600(5) Uani d . 1 1 . .
H H14 0.1311 0.3637 -0.0368 0.072 Uiso calc R 1 1 . .
C C15 0.15663(14) 0.5672(2) -0.00607(12) 0.0598(5) Uani d . 1 1 . .
H H15 0.1831 0.5894 -0.0567 0.072 Uiso calc R 1 1 . .
C C16 0.14880(12) 0.66998(19) 0.05698(11) 0.0506(4) Uani d . 1 1 . .
H H16 0.1703 0.7612 0.0495 0.061 Uiso calc R 1 1 . .
C C17 0.10864(10) 0.63531(16) 0.13106(10) 0.0391(3) Uani d . 1 1 . .
C C18 0.43670(12) 0.7939(2) 0.50554(13) 0.0557(5) Uani d . 1 1 . .
C C19 0.39555(14) 0.9229(3) 0.51322(15) 0.0681(6) Uani d . 1 1 . .
H H19 0.3656 0.9675 0.4634 0.082 Uiso calc R 1 1 . .
C C20 0.39877(17) 0.9870(3) 0.59577(18) 0.0861(8) Uani d . 1 1 . .
H H20 0.3692 1.0730 0.6018 0.103 Uiso calc R 1 1 . .
C C21 0.4459(2) 0.9222(4) 0.66824(17) 0.0938(9) Uani d . 1 1 . .
H H21 0.4489 0.9654 0.7233 0.113 Uiso calc R 1 1 . .
C C22 0.48819(18) 0.7960(4) 0.66036(17) 0.0896(8) Uani d . 1 1 . .
H H22 0.5203 0.7537 0.7099 0.108 Uiso calc R 1 1 . .
C C23 0.48383(15) 0.7297(3) 0.57906(15) 0.0736(6) Uani d . 1 1 . .
H H23 0.5123 0.6426 0.5739 0.088 Uiso calc R 1 1 . .
N N1 0.17660(9) 0.73225(14) 0.29437(9) 0.0405(3) Uani d . 1 1 . .
O O1 0.01013(8) 0.74327(13) 0.24414(9) 0.0550(3) Uani d . 1 1 . .
O O2 0.11545(9) 0.90024(12) 0.17575(8) 0.0561(3) Uani d . 1 1 . .
O O3 0.27314(8) 1.02147(12) 0.28681(8) 0.0544(3) Uani d . 1 1 . .
O O4 0.32709(11) 1.14258(15) 0.17888(9) 0.0712(4) Uani d . 1 1 . .
S S1 0.09482(3) 0.76585(4) 0.21008(3) 0.04212(12) Uani d . 1 1 . .
S S2 0.43695(3) 0.71174(6) 0.40011(3) 0.05871(15) Uani d . 1 1 . .

loop_
_atom_site_aniso_label
_atom_site_aniso_U_11
_atom_site_aniso_U_22
_atom_site_aniso_U_33
_atom_site_aniso_U_12
_atom_site_aniso_U_13
_atom_site_aniso_U_23
C1 0.0493(9) 0.0344(8) 0.0324(8) -0.0008(7) 0.0050(7) -0.0040(7)
C2 0.0514(10) 0.0450(9) 0.0421(10) -0.0070(8) 0.0040(8) -0.0032(8)
C3 0.0662(12) 0.0463(10) 0.0473(11) -0.0130(9) 0.0105(9) 0.0007(8)
C4 0.0806(13) 0.0408(9) 0.0405(10) -0.0069(9) 0.0033(9) 0.0048(8)
C5 0.0604(11) 0.0417(9) 0.0404(9) 0.0018(8) -0.0027(8) -0.0027(8)
C6 0.0519(9) 0.0353(8) 0.0355(9) 0.0005(7) 0.0036(7) -0.0066(7)
C7 0.0454(9) 0.0422(9) 0.0397(9) -0.0008(7) 0.0057(7) -0.0065(7)
C8 0.0481(9) 0.0408(9) 0.0390(9) -0.0030(7) 0.0105(7) -0.0067(7)
C9 0.0580(10) 0.0438(9) 0.0487(10) -0.0043(8) 0.0162(8) -0.0032(8)
C10 0.0585(11) 0.0451(10) 0.0539(12) -0.0092(8) -0.0044(9) 0.0015(9)
C11 0.113(2) 0.0501(13) 0.102(2) 0.0067(12) 0.0184(16) -0.0035(13)
C12 0.0707(12) 0.0442(10) 0.0436(10) -0.0074(8) 0.0148(9) 0.0013(8)
C13 0.0913(15) 0.0389(10) 0.0581(12) -0.0086(10) 0.0158(11) -0.0035(9)
C14 0.0825(14) 0.0500(11) 0.0482(11) 0.0101(10) 0.0100(10) -0.0079(9)
C15 0.0806(13) 0.0579(12) 0.0446(11) 0.0002(10) 0.0220(10) 0.0007(9)
C16 0.0657(11) 0.0422(9) 0.0455(10) -0.0056(8) 0.0128(9) 0.0043(8)
C17 0.0436(8) 0.0376(8) 0.0354(9) 0.0030(7) 0.0015(7) 0.0017(7)
C18 0.0447(10) 0.0705(13) 0.0511(11) -0.0171(9) 0.0025(8) -0.0018(10)
C19 0.0653(13) 0.0789(15) 0.0596(13) -0.0093(11) 0.0061(10) -0.0100(11)
C20 0.0887(17) 0.0921(18) 0.0806(18) -0.0225(14) 0.0230(14) -0.0285(15)
C21 0.101(2) 0.126(3) 0.0559(15) -0.0570(19) 0.0151(14) -0.0210(17)
C22 0.0854(18) 0.126(2) 0.0537(15) -0.0416(17) -0.0083(12) 0.0084(16)
C23 0.0645(13) 0.0873(16) 0.0653(15) -0.0191(11) -0.0060(11) 0.0076(13)
N1 0.0465(7) 0.0395(7) 0.0350(7) -0.0020(6) 0.0034(6) 0.0009(6)
O1 0.0473(7) 0.0625(8) 0.0560(8) 0.0126(6) 0.0097(6) -0.0015(6)
O2 0.0733(8) 0.0355(6) 0.0579(8) 0.0073(6) 0.0010(6) 0.0053(6)
O3 0.0705(8) 0.0421(7) 0.0537(7) -0.0073(6) 0.0205(6) -0.0047(6)
O4 0.0962(11) 0.0635(9) 0.0545(9) -0.0183(8) 0.0113(8) 0.0085(7)
S1 0.0477(2) 0.0375(2) 0.0408(2) 0.00722(17) 0.00382(18) 0.00013(17)
S2 0.0446(3) 0.0741(3) 0.0573(3) -0.0010(2) 0.0058(2) -0.0084(3)

loop_
_atom_type_symbol
_atom_type_description
_atom_type_scat_dispersion_real
_atom_type_scat_dispersion_imag
_atom_type_scat_source
C C 0.0033 0.0016 'International Tables Vol C Tables 4.2.6.8 and 6.1.1.4'
H H 0.0000 0.0000 'International Tables Vol C Tables 4.2.6.8 and 6.1.1.4'
N N 0.0061 0.0033 'International Tables Vol C Tables 4.2.6.8 and 6.1.1.4'
O O 0.0106 0.0060 'International Tables Vol C Tables 4.2.6.8 and 6.1.1.4'
S S 0.1246 0.1234 'International Tables Vol C Tables 4.2.6.8 and 6.1.1.4'

loop_
_geom_angle_atom_site_label_1
_geom_angle_atom_site_label_2
_geom_angle_atom_site_label_3
_geom_angle_site_symmetry_1
_geom_angle_site_symmetry_3
_geom_angle
_geom_angle_publ_flag
C2 C1 C6 . . 121.60(15) ?
C2 C1 N1 . . 131.17(15) ?
C6 C1 N1 . . 107.21(13) ?
C3 C2 C1 . . 117.01(17) ?
C3 C2 H2 . . 121.5 ?
C1 C2 H2 . . 121.5 ?
C2 C3 C4 . . 122.14(17) ?
C2 C3 H3 . . 118.9 ?
C4 C3 H3 . . 118.9 ?
C5 C4 C3 . . 120.78(17) ?
C5 C4 H4 . . 119.6 ?
C3 C4 H4 . . 119.6 ?
C4 C5 C6 . . 118.46(17) ?
C4 C5 H5 . . 120.8 ?
C6 C5 H5 . . 120.8 ?
C5 C6 C1 . . 120.00(15) ?
C5 C6 C7 . . 132.54(16) ?
C1 C6 C7 . . 107.41(14) ?
C8 C7 C6 . . 108.92(14) ?
C8 C7 S2 . . 126.09(13) ?
C6 C7 S2 . . 124.99(13) ?
C7 C8 N1 . . 108.51(14) ?
C7 C8 C9 . . 127.31(15) ?
N1 C8 C9 . . 123.79(15) ?
O3 C9 C8 . . 106.62(12) ?
O3 C9 H9A . . 110.4 ?
C8 C9 H9A . . 110.4 ?
O3 C9 H9B . . 110.4 ?
C8 C9 H9B . . 110.4 ?
H9A C9 H9B . . 108.6 ?
O4 C10 O3 . . 123.03(18) ?
O4 C10 C11 . . 126.05(19) ?
O3 C10 C11 . . 110.92(18) ?
C10 C11 H11A . . 109.5 ?
C10 C11 H11B . . 109.5 ?
H11A C11 H11B . . 109.5 ?
C10 C11 H11C . . 109.5 ?
H11A C11 H11C . . 109.5 ?
H11B C11 H11C . . 109.5 ?
C13 C12 C17 . . 119.13(16) ?
C13 C12 H12 . . 120.4 ?
C17 C12 H12 . . 120.4 ?
C12 C13 C14 . . 120.36(17) ?
C12 C13 H13 . . 119.8 ?
C14 C13 H13 . . 119.8 ?
C15 C14 C13 . . 120.33(18) ?
C15 C14 H14 . . 119.8 ?
C13 C14 H14 . . 119.8 ?
C14 C15 C16 . . 120.22(17) ?
C14 C15 H15 . . 119.9 ?
C16 C15 H15 . . 119.9 ?
C17 C16 C15 . . 118.97(16) ?
C17 C16 H16 . . 120.5 ?
C15 C16 H16 . . 120.5 ?
C16 C17 C12 . . 120.98(15) ?
C16 C17 S1 . . 119.59(13) ?
C12 C17 S1 . . 119.40(12) ?
C19 C18 C23 . . 120.1(2) ?
C19 C18 S2 . . 120.85(16) ?
C23 C18 S2 . . 118.90(18) ?
C18 C19 C20 . . 119.8(2) ?
C18 C19 H19 . . 120.1 ?
C20 C19 H19 . . 120.1 ?
C21 C20 C19 . . 119.4(3) ?
C21 C20 H20 . . 120.3 ?
C19 C20 H20 . . 120.3 ?
C22 C21 C20 . . 120.7(3) ?
C22 C21 H21 . . 119.6 ?
C20 C21 H21 . . 119.6 ?
C21 C22 C23 . . 120.4(3) ?
C21 C22 H22 . . 119.8 ?
C23 C22 H22 . . 119.8 ?
C18 C23 C22 . . 119.4(3) ?
C18 C23 H23 . . 120.3 ?
C22 C23 H23 . . 120.3 ?
C8 N1 C1 . . 107.94(13) ?
C8 N1 S1 . . 126.33(11) ?
C1 N1 S1 . . 123.64(11) ?
C10 O3 C9 . . 115.82(13) ?
O1 S1 O2 . . 120.31(7) ?
O1 S1 N1 . . 105.42(7) ?
O2 S1 N1 . . 106.70(7) ?
O1 S1 C17 . . 109.01(8) ?
O2 S1 C17 . . 109.15(8) ?
N1 S1 C17 . . 105.16(7) ?
C7 S2 C18 . . 100.69(8) ?

loop_
_geom_bond_atom_site_label_1
_geom_bond_atom_site_label_2
_geom_bond_site_symmetry_2
_geom_bond_distance
_geom_bond_publ_flag
C1 C2 . 1.388(2) ?
C1 C6 . 1.398(2) ?
C1 N1 . 1.422(2) ?
C2 C3 . 1.377(2) ?
C2 H2 . 0.9300 ?
C3 C4 . 1.391(3) ?
C3 H3 . 0.9300 ?
C4 C5 . 1.369(2) ?
C4 H4 . 0.9300 ?
C5 C6 . 1.397(2) ?
C5 H5 . 0.9300 ?
C6 C7 . 1.440(2) ?
C7 C8 . 1.353(2) ?
C7 S2 . 1.7545(17) ?
C8 N1 . 1.418(2) ?
C8 C9 . 1.484(2) ?
C9 O3 . 1.451(2) ?
C9 H9A . 0.9700 ?
C9 H9B . 0.9700 ?
C10 O4 . 1.196(2) ?
C10 O3 . 1.337(2) ?
C10 C11 . 1.488(3) ?
C11 H11A . 0.9600 ?
C11 H11B . 0.9600 ?
C11 H11C . 0.9600 ?
C12 C13 . 1.371(3) ?
C12 C17 . 1.383(2) ?
C12 H12 . 0.9300 ?
C13 C14 . 1.371(3) ?
C13 H13 . 0.9300 ?
C14 C15 . 1.371(3) ?
C14 H14 . 0.9300 ?
C15 C16 . 1.381(3) ?
C15 H15 . 0.9300 ?
C16 C17 . 1.376(2) ?
C16 H16 . 0.9300 ?
C17 S1 . 1.7532(16) ?
C18 C19 . 1.371(3) ?
C18 C23 . 1.382(3) ?
C18 S2 . 1.785(2) ?
C19 C20 . 1.392(3) ?
C19 H19 . 0.9300 ?
C20 C21 . 1.373(4) ?
C20 H20 . 0.9300 ?
C21 C22 . 1.356(4) ?
C21 H21 . 0.9300 ?
C22 C23 . 1.383(4) ?
C22 H22 . 0.9300 ?
C23 H23 . 0.9300 ?
N1 S1 . 1.6763(14) ?
O1 S1 . 1.4190(12) ?
O2 S1 . 1.4201(12) ?

loop_
_geom_hbond_atom_site_label_D
_geom_hbond_atom_site_label_H
_geom_hbond_atom_site_label_A
_geom_hbond_site_symmetry_A
_geom_hbond_distance_DH
_geom_hbond_distance_HA
_geom_hbond_distance_DA
_geom_hbond_angle_DHA
C4 H4 O4 4_576 0.93 2.59 3.274(2) 130.5
C15 H15 Cg1 4_564 0.93 2.77 3.559(2) 143
C16 H16 Cg2 4_564 0.93 2.72 3.5146(19) 143

loop_
_geom_torsion_atom_site_label_1
_geom_torsion_atom_site_label_2
_geom_torsion_atom_site_label_3
_geom_torsion_atom_site_label_4
_geom_torsion_site_symmetry_1
_geom_torsion_site_symmetry_2
_geom_torsion_site_symmetry_3
_geom_torsion_site_symmetry_4
_geom_torsion
_geom_torsion_publ_flag
C6 C1 C2 C3 . . . . 0.8(2) ?
N1 C1 C2 C3 . . . . -177.37(16) ?
C1 C2 C3 C4 . . . . 0.2(3) ?
C2 C3 C4 C5 . . . . -0.6(3) ?
C3 C4 C5 C6 . . . . -0.1(3) ?
C4 C5 C6 C1 . . . . 1.1(2) ?
C4 C5 C6 C7 . . . . 178.16(17) ?
C2 C1 C6 C5 . . . . -1.5(2) ?
N1 C1 C6 C5 . . . . 177.06(14) ?
C2 C1 C6 C7 . . . . -179.21(14) ?
N1 C1 C6 C7 . . . . -0.66(16) ?
C5 C6 C7 C8 . . . . -177.32(17) ?
C1 C6 C7 C8 . . . . -0.01(18) ?
C5 C6 C7 S2 . . . . 2.9(3) ?
C1 C6 C7 S2 . . . . -179.79(12) ?
C6 C7 C8 N1 . . . . 0.68(18) ?
S2 C7 C8 N1 . . . . -179.54(11) ?
C6 C7 C8 C9 . . . . 173.61(15) ?
S2 C7 C8 C9 . . . . -6.6(2) ?
C7 C8 C9 O3 . . . . -100.22(19) ?
N1 C8 C9 O3 . . . . 71.71(19) ?
C17 C12 C13 C14 . . . . -1.0(3) ?
C12 C13 C14 C15 . . . . 0.6(3) ?
C13 C14 C15 C16 . . . . 0.2(3) ?
C14 C15 C16 C17 . . . . -0.6(3) ?
C15 C16 C17 C12 . . . . 0.2(3) ?
C15 C16 C17 S1 . . . . -177.98(14) ?
C13 C12 C17 C16 . . . . 0.6(3) ?
C13 C12 C17 S1 . . . . 178.76(15) ?
C23 C18 C19 C20 . . . . -2.1(3) ?
S2 C18 C19 C20 . . . . -177.95(16) ?
C18 C19 C20 C21 . . . . 2.2(3) ?
C19 C20 C21 C22 . . . . -0.9(4) ?
C20 C21 C22 C23 . . . . -0.5(4) ?
C19 C18 C23 C22 . . . . 0.7(3) ?
S2 C18 C23 C22 . . . . 176.63(16) ?
C21 C22 C23 C18 . . . . 0.6(3) ?
C7 C8 N1 C1 . . . . -1.09(17) ?
C9 C8 N1 C1 . . . . -174.33(14) ?
C7 C8 N1 S1 . . . . -165.03(11) ?
C9 C8 N1 S1 . . . . 21.7(2) ?
C2 C1 N1 C8 . . . . 179.43(16) ?
C6 C1 N1 C8 . . . . 1.06(16) ?
C2 C1 N1 S1 . . . . -16.1(2) ?
C6 C1 N1 S1 . . . . 165.54(11) ?
O4 C10 O3 C9 . . . . -3.4(3) ?
C11 C10 O3 C9 . . . . 177.29(17) ?
C8 C9 O3 C10 . . . . -172.38(15) ?
C8 N1 S1 O1 . . . . -163.03(13) ?
C1 N1 S1 O1 . . . . 35.40(14) ?
C8 N1 S1 O2 . . . . -34.03(15) ?
C1 N1 S1 O2 . . . . 164.40(12) ?
C8 N1 S1 C17 . . . . 81.83(14) ?
C1 N1 S1 C17 . . . . -79.75(13) ?
C16 C17 S1 O1 . . . . 143.04(14) ?
C12 C17 S1 O1 . . . . -35.16(16) ?
C16 C17 S1 O2 . . . . 9.83(16) ?
C12 C17 S1 O2 . . . . -168.37(14) ?
C16 C17 S1 N1 . . . . -104.33(14) ?
C12 C17 S1 N1 . . . . 77.48(15) ?
C8 C7 S2 C18 . . . . 110.04(16) ?
C6 C7 S2 C18 . . . . -70.22(16) ?
C19 C18 S2 C7 . . . . -58.87(17) ?
C23 C18 S2 C7 . . . . 125.22(16) ?

loop_
_cod_related_entry_id
_cod_related_entry_database
_cod_related_entry_code
1 ChemSpider 30656625
